data_4314741
loop_
_publ_author_name
'Yuan-Zhu Zhang'
'Osamu Sato'

_publ_section_title
;
 A Cyano-Bridged CrIIICoII Ferromagnet with a Chiral Nanotubular Structure
 Constituted of Interlocked Single and Double Helices
;
_journal_name_full 'Inorganic Chemistry'
_journal_page_first 1271
_journal_page_last 1273
_journal_paper_doi 10.1021/ic900224b
_journal_volume 49
_journal_year 2010
_chemical_formula_sum 'C18 H29 Cl0.5 Co Cr0.5 N6 O8'
_chemical_formula_weight 560.13
_chemical_name_systematic
; 
 ? 
;
_space_group_IT_number 154
_symmetry_cell_setting trigonal
_symmetry_space_group_name_Hall 'P 32 2"'
_symmetry_space_group_name_H-M 'P 32 2 1'
_atom_sites_solution_hydrogens geom
_atom_sites_solution_primary direct
_atom_sites_solution_secondary difmap
_audit_creation_method SHELXL-97
_cell_angle_alpha 90.00
_cell_angle_beta 90.00
_cell_angle_gamma 120.00
_cell_formula_units_Z 6
_cell_length_a 16.0231(2)
_cell_length_b 16.0231(2)
_cell_length_c 18.5200(3)
_cell_measurement_reflns_used 27988
_cell_measurement_temperature 90(2)
_cell_measurement_theta_max 27.485
_cell_measurement_theta_min 0.998
_cell_volume 4117.79(10)
_computing_cell_refinement 'HKL Scalepack (Otwinowski & Minor, 1997)'
_computing_data_collection 'KappaCCD (Nonius B. V., 1998)'
_computing_data_reduction 'HKL Denzo (Otwinowski & Minor, 1997) & maXus (Mackay et al., 1998)'
_computing_molecular_graphics 'Bruker SHELXTL V5.1 (Sheldrick, 1998)'
_computing_publication_material 'SHELXL-97 (Sheldrick, 1997)'
_computing_structure_refinement 'SHELXL-97 (Sheldrick, 1997)'
_computing_structure_solution 'SHELXS-97 (Sheldrick, 1990)'
_diffrn_ambient_temperature 90(2)
_diffrn_detector_area_resol_mean 0.76
_diffrn_measured_fraction_theta_full 0.996
_diffrn_measured_fraction_theta_max 0.996
_diffrn_measurement_device_type 'NONIUS KappaCCD'
_diffrn_measurement_method CCD
_diffrn_radiation_monochromator graphite
_diffrn_radiation_source 'fine-focus sealed tube'
_diffrn_radiation_type MoK\a
_diffrn_radiation_wavelength 0.71073
_diffrn_reflns_av_R_equivalents 0.0500
_diffrn_reflns_av_sigmaI/netI 0.0329
_diffrn_reflns_limit_h_max 20
_diffrn_reflns_limit_h_min -20
_diffrn_reflns_limit_k_max 20
_diffrn_reflns_limit_k_min -20
_diffrn_reflns_limit_l_max 23
_diffrn_reflns_limit_l_min -22
_diffrn_reflns_number 40844
_diffrn_reflns_theta_full 26.37
_diffrn_reflns_theta_max 26.37
_diffrn_reflns_theta_min 3.61
_exptl_absorpt_coefficient_mu 0.909
_exptl_absorpt_correction_T_max 0.781
_exptl_absorpt_correction_T_min 0.689
_exptl_absorpt_correction_type empirical
_exptl_absorpt_process_details '(Blessing, 1995, 1997)'
_exptl_crystal_colour Orange
_exptl_crystal_density_diffrn 1.355
_exptl_crystal_density_method 'not measured'
_exptl_crystal_description Block
_exptl_crystal_F_000 1743
_exptl_crystal_size_max 0.25
_exptl_crystal_size_mid 0.22
_exptl_crystal_size_min 0.22
_refine_diff_density_max 1.306
_refine_diff_density_min -0.789
_refine_diff_density_rms 0.126
_refine_ls_abs_structure_details 'Flack H D (1983), Acta Cryst. A39, 876-881'
_refine_ls_abs_structure_Flack 0.06(4)
_refine_ls_extinction_method none
_refine_ls_goodness_of_fit_ref 1.097
_refine_ls_hydrogen_treatment constr
_refine_ls_matrix_type full
_refine_ls_number_parameters 316
_refine_ls_number_reflns 5608
_refine_ls_number_restraints 0
_refine_ls_restrained_S_all 1.097
_refine_ls_R_factor_all 0.0859
_refine_ls_R_factor_gt 0.0767
_refine_ls_shift/su_max 0.056
_refine_ls_shift/su_mean 0.002
_refine_ls_structure_factor_coef Fsqd
_refine_ls_weighting_details 'calc w=1/[\s^2^(Fo^2^)+(0.1223P)^2^+11.5304P] where P=(Fo^2^+2Fc^2^)/3'
_refine_ls_weighting_scheme calc
_refine_ls_wR_factor_gt 0.2142
_refine_ls_wR_factor_ref 0.2214
_reflns_number_gt 4971
_reflns_number_total 5608
_reflns_threshold_expression >2sigma(I)
_cod_data_source_file ic900224b_si_001.cif
_cod_data_source_block k08018
_cod_original_formula_sum 'C18 H29 Cl0.50 Co Cr0.50 N6 O8'
_cod_database_code 4314741

loop_
_symmetry_equiv_pos_as_xyz
'x, y, z'
'-y, x-y, z+2/3'
'-x+y, -x, z+1/3'
'y, x, -z'
'x-y, -y, -z+1/3'
'-x, -x+y, -z+2/3'

loop_
_atom_site_label
_atom_site_type_symbol
_atom_site_fract_x
_atom_site_fract_y
_atom_site_fract_z
_atom_site_U_iso_or_equiv
_atom_site_adp_type
_atom_site_occupancy
_atom_site_symmetry_multiplicity
_atom_site_calc_flag
_atom_site_refinement_flags
_atom_site_disorder_assembly
_atom_site_disorder_group
Cr1 Cr 0.43673(7) 0.0000 0.1667 0.0199(3) Uani 1 2 d S . .
Co1 Co 0.21940(7) -0.27738(7) -0.00233(5) 0.0359(3) Uani 1 1 d . A .
N1 N 0.3376(4) -0.1796(4) 0.0582(3) 0.0368(13) Uani 1 1 d . . .
N2 N 0.6279(4) 0.1123(4) 0.0717(3) 0.0381(13) Uani 1 1 d . . .
N3 N 0.3453(4) 0.1014(4) 0.0704(3) 0.0391(12) Uani 1 1 d . . .
N4 N 0.1323(4) -0.3265(5) 0.0898(3) 0.0439(14) Uani 1 1 d . . .
N5 N 0.1631(5) -0.1812(5) 0.0123(4) 0.0522(17) Uani 1 1 d . A .
N6 N 0.2262(4) -0.4023(4) 0.0377(3) 0.0359(12) Uani 1 1 d . A .
C1 C 0.3779(5) -0.1164(4) 0.0967(3) 0.0288(12) Uani 1 1 d . . .
C2 C 0.5601(4) 0.0673(4) 0.1054(3) 0.0262(11) Uani 1 1 d . . .
C3 C 0.3772(5) 0.0653(5) 0.1052(3) 0.0294(11) Uani 1 1 d . . .
C4 C 0.0180(7) -0.3839(10) 0.2082(5) 0.082(4) Uani 1 1 d . . .
H4A H -0.0232 -0.4049 0.2491 0.098 Uiso 1 1 calc R . .
C5 C 0.0391(8) -0.3012(8) 0.1769(6) 0.071(3) Uani 1 1 d . . .
H5A H 0.0163 -0.2616 0.1969 0.085 Uiso 1 1 calc R . .
C6 C 0.0942(5) -0.2733(7) 0.1152(5) 0.052(2) Uani 1 1 d . . .
C7 C 0.1190(7) -0.1882(6) 0.0702(6) 0.060(2) Uani 1 1 d . . .
C8 C 0.0891(9) -0.1160(9) 0.0970(7) 0.086(4) Uani 1 1 d . . .
H8A H 0.1099 -0.0635 0.0619 0.129 Uiso 1 1 calc R . .
H8B H 0.1195 -0.0897 0.1437 0.129 Uiso 1 1 calc R . .
H8C H 0.0189 -0.1489 0.1022 0.129 Uiso 1 1 calc R . .
C9 C 0.1912(9) -0.1035(7) -0.0417(5) 0.074(3) Uani 1 1 d . . .
C10 C 0.2810(12) -0.0858(11) -0.0747(8) 0.058(3) Uani 0.60 1 d P A 1
H10A H 0.3373 -0.0246 -0.0804 0.070 Uiso 0.60 1 calc PR A 1
C101 C 0.2089(18) -0.1277(15) -0.1108(11) 0.058(3) Uani 0.40 1 d P A 2
H10B H 0.2419 -0.0701 -0.1421 0.070 Uiso 0.40 1 calc PR A 2
H10C H 0.1483 -0.1759 -0.1344 0.070 Uiso 0.40 1 calc PR A 2
C11 C 0.309(3) -0.185(3) -0.1605(16) 0.078(5) Uani 0.316(19) 1 d P A 1
H11A H 0.3594 -0.1236 -0.1815 0.094 Uiso 0.316(19) 1 calc PR A 1
H11B H 0.2571 -0.2186 -0.1966 0.094 Uiso 0.316(19) 1 calc PR A 1
C111 C 0.3639(13) -0.1636(12) -0.1290(7) 0.078(5) Uani 0.684(19) 1 d P A 2
H11C H 0.3783 -0.1299 -0.1760 0.094 Uiso 0.684(19) 1 calc PR A 2
H11D H 0.4196 -0.1258 -0.0966 0.094 Uiso 0.684(19) 1 calc PR A 2
C12 C 0.3533(10) -0.2506(10) -0.1386(6) 0.085(3) Uani 1 1 d . . .
C13 C 0.3057(7) -0.4005(8) -0.0716(6) 0.047(2) Uani 0.70 1 d P A 1
H13A H 0.2494 -0.4432 -0.1019 0.057 Uiso 0.70 1 calc PR A 1
H13B H 0.3626 -0.4025 -0.0901 0.057 Uiso 0.70 1 calc PR A 1
C131 C 0.3647(18) -0.336(2) -0.0445(13) 0.047(2) Uani 0.30 1 d P A 2
H13C H 0.4146 -0.2884 -0.0116 0.057 Uiso 0.30 1 calc PR A 2
H13D H 0.3970 -0.3545 -0.0814 0.057 Uiso 0.30 1 calc PR A 2
C14 C 0.2880(6) -0.4315(6) 0.0016(4) 0.0478(19) Uani 1 1 d . . .
C15 C 0.1706(6) -0.4527(6) 0.0899(4) 0.0502(19) Uani 1 1 d . . .
C16 C 0.1564(10) -0.5473(8) 0.1147(6) 0.084(3) Uani 1 1 d . A .
H16A H 0.1978 -0.5639 0.0865 0.127 Uiso 1 1 calc R . .
H16B H 0.0888 -0.5971 0.1078 0.127 Uiso 1 1 calc R . .
H16C H 0.1731 -0.5432 0.1659 0.127 Uiso 1 1 calc R . .
C17 C 0.1159(6) -0.4089(7) 0.1221(4) 0.0507(19) Uani 1 1 d . A .
C18 C 0.0568(8) -0.4438(8) 0.1811(5) 0.081(3) Uani 1 1 d . . .
H18A H 0.0417 -0.5032 0.2032 0.097 Uiso 1 1 calc R A .
O1 O 0.2712(6) -0.1680(4) -0.0954(3) 0.070(2) Uani 1 1 d . . .
O2 O 0.3235(4) -0.2991(4) -0.0738(3) 0.0556(15) Uani 1 1 d . A .
Cl1 Cl 0.6099(3) 0.6099(3) 0.0000 0.0731(10) Uani 1 2 d S . .
O3 O 0.6674(8) 0.6588(7) 0.0626(4) 0.110(3) Uani 1 1 d . . .
O4 O 0.5220(8) 0.6050(10) 0.0118(4) 0.126(5) Uani 1 1 d . . .
O5 O 0.2759(7) 0.1837(7) -0.0294(5) 0.096(2) Uiso 1 1 d . . .
O6 O 0.0880(11) -0.7700(10) 0.1589(7) 0.149(4) Uiso 1 1 d . . .
O71 O 0.6136(19) -0.1232(19) 0.0701(14) 0.076(7) Uiso 0.30 1 d P . .
O72 O 0.613(3) -0.141(3) -0.062(2) 0.116(11) Uiso 0.30 1 d P . .
O73 O 0.633(2) -0.119(2) 0.0066(18) 0.137(10) Uiso 0.40 1 d P . .
O81 O -0.0430(16) -0.9450(16) 0.2260(12) 0.138(7) Uiso 0.60 1 d P . .
O82 O -0.049(4) -0.976(5) 0.157(4) 0.122(19) Uiso 0.20 1 d P . .
O83 O -0.038(4) -0.869(4) 0.283(3) 0.109(15) Uiso 0.20 1 d P . .

loop_
_atom_site_aniso_label
_atom_site_aniso_U_11
_atom_site_aniso_U_22
_atom_site_aniso_U_33
_atom_site_aniso_U_23
_atom_site_aniso_U_13
_atom_site_aniso_U_12
Cr1 0.0238(5) 0.0136(5) 0.0188(5) 0.0012(4) 0.0006(2) 0.0068(3)
Co1 0.0386(5) 0.0302(4) 0.0334(4) -0.0119(3) -0.0126(4) 0.0131(4)
N1 0.043(3) 0.025(3) 0.036(3) -0.008(2) -0.009(2) 0.012(2)
N2 0.036(3) 0.042(3) 0.034(3) 0.014(2) 0.007(2) 0.018(3)
N3 0.037(3) 0.034(3) 0.048(3) 0.008(2) -0.002(3) 0.019(2)
N4 0.037(3) 0.044(3) 0.046(3) -0.016(3) -0.007(2) 0.016(3)
N5 0.058(4) 0.049(4) 0.056(4) -0.024(3) -0.032(3) 0.031(3)
N6 0.041(3) 0.035(3) 0.030(3) -0.011(2) -0.010(2) 0.018(3)
C1 0.033(3) 0.023(3) 0.023(2) -0.001(2) -0.006(2) 0.008(3)
C2 0.030(3) 0.024(3) 0.021(2) 0.001(2) 0.000(2) 0.012(3)
C3 0.035(3) 0.023(3) 0.032(3) 0.000(2) 0.000(3) 0.016(2)
C4 0.047(5) 0.108(9) 0.059(5) -0.032(6) 0.017(4) 0.016(6)
C5 0.064(6) 0.066(6) 0.084(7) -0.012(5) 0.014(5) 0.033(5)
C6 0.031(4) 0.068(5) 0.057(4) -0.030(4) -0.005(3) 0.024(4)
C7 0.052(5) 0.046(5) 0.086(6) -0.022(4) -0.032(5) 0.028(4)
C8 0.089(8) 0.088(8) 0.115(9) -0.039(7) -0.021(7) 0.069(7)
C9 0.120(9) 0.049(5) 0.066(5) -0.004(4) -0.036(6) 0.053(6)
C10 0.073(8) 0.038(6) 0.058(7) -0.001(5) -0.018(6) 0.023(6)
C101 0.073(8) 0.038(6) 0.058(7) -0.001(5) -0.018(6) 0.023(6)
C11 0.085(11) 0.067(9) 0.035(7) -0.002(6) 0.009(6) 0.003(8)
C111 0.085(11) 0.067(9) 0.035(7) -0.002(6) 0.009(6) 0.003(8)
C12 0.092(8) 0.105(10) 0.051(5) 0.027(6) 0.004(5) 0.044(8)
C13 0.035(5) 0.059(6) 0.039(5) -0.019(4) 0.001(4) 0.016(4)
C131 0.035(5) 0.059(6) 0.039(5) -0.019(4) 0.001(4) 0.016(4)
C14 0.046(4) 0.058(5) 0.047(4) -0.025(4) -0.014(3) 0.032(4)
C15 0.056(5) 0.047(4) 0.044(4) -0.007(3) -0.001(3) 0.023(4)
C16 0.104(9) 0.062(6) 0.072(6) 0.020(5) 0.013(6) 0.030(6)
C17 0.043(4) 0.059(5) 0.038(4) -0.015(4) 0.001(3) 0.017(4)
C18 0.076(7) 0.067(6) 0.064(5) -0.006(5) 0.025(5) 0.009(6)
O1 0.097(5) 0.040(3) 0.047(3) -0.001(2) -0.034(3) 0.014(3)
O2 0.050(3) 0.051(3) 0.044(3) -0.010(2) 0.012(2) 0.009(3)
Cl1 0.092(2) 0.092(2) 0.0452(15) 0.0001(7) -0.0001(7) 0.054(2)
O3 0.144(9) 0.127(8) 0.048(4) 0.001(4) -0.017(5) 0.058(7)
O4 0.127(8) 0.248(15) 0.073(5) -0.036(7) -0.012(5) 0.148(10)

loop_
_atom_type_symbol
_atom_type_description
_atom_type_scat_dispersion_real
_atom_type_scat_dispersion_imag
_atom_type_scat_source
C C 0.0033 0.0016 'International Tables Vol C Tables 4.2.6.8 and 6.1.1.4'
H H 0.0000 0.0000 'International Tables Vol C Tables 4.2.6.8 and 6.1.1.4'
N N 0.0061 0.0033 'International Tables Vol C Tables 4.2.6.8 and 6.1.1.4'
O O 0.0106 0.0060 'International Tables Vol C Tables 4.2.6.8 and 6.1.1.4'
Cl Cl 0.1484 0.1585 'International Tables Vol C Tables 4.2.6.8 and 6.1.1.4'
Cr Cr 0.3209 0.6236 'International Tables Vol C Tables 4.2.6.8 and 6.1.1.4'
Co Co 0.3494 0.9721 'International Tables Vol C Tables 4.2.6.8 and 6.1.1.4'

loop_
_geom_angle_atom_site_label_1
_geom_angle_atom_site_label_2
_geom_angle_atom_site_label_3
_geom_angle
_geom_angle_site_symmetry_1
_geom_angle_site_symmetry_3
_geom_angle_publ_flag
C2 Cr1 C2 91.3(3) 5 . ?
C2 Cr1 C1 90.7(2) 5 5 ?
C2 Cr1 C1 89.7(2) . 5 ?
C2 Cr1 C1 89.7(2) 5 . ?
C2 Cr1 C1 90.7(2) . . ?
C1 Cr1 C1 179.4(4) 5 . ?
C2 Cr1 C3 89.8(2) 5 5 ?
C2 Cr1 C3 178.7(3) . 5 ?
C1 Cr1 C3 89.6(2) 5 5 ?
C1 Cr1 C3 90.0(3) . 5 ?
C2 Cr1 C3 178.7(3) 5 . ?
C2 Cr1 C3 89.8(2) . . ?
C1 Cr1 C3 90.0(3) 5 . ?
C1 Cr1 C3 89.6(2) . . ?
C3 Cr1 C3 89.2(4) 5 . ?
N2 Co1 N1 173.7(3) 4_545 . ?
N2 Co1 N4 94.5(2) 4_545 . ?
N1 Co1 N4 91.6(2) . . ?
N2 Co1 N5 96.4(2) 4_545 . ?
N1 Co1 N5 86.7(2) . . ?
N4 Co1 N5 74.2(3) . . ?
N2 Co1 N6 86.7(2) 4_545 . ?
N1 Co1 N6 93.6(2) . . ?
N4 Co1 N6 73.0(2) . . ?
N5 Co1 N6 147.2(3) . . ?
N2 Co1 O2 86.0(2) 4_545 . ?
N1 Co1 O2 88.2(2) . . ?
N4 Co1 O2 144.5(2) . . ?
N5 Co1 O2 141.1(3) . . ?
N6 Co1 O2 71.6(2) . . ?
N2 Co1 O1 86.8(2) 4_545 . ?
N1 Co1 O1 89.1(2) . . ?
N4 Co1 O1 144.8(3) . . ?
N5 Co1 O1 70.7(3) . . ?
N6 Co1 O1 142.0(3) . . ?
O2 Co1 O1 70.7(3) . . ?
C1 N1 Co1 154.8(6) . . ?
C2 N2 Co1 158.9(5) . 4_655 ?
C17 N4 C6 122.2(7) . . ?
C17 N4 Co1 119.7(5) . . ?
C6 N4 Co1 118.1(6) . . ?
C7 N5 C9 125.0(8) . . ?
C7 N5 Co1 117.3(6) . . ?
C9 N5 Co1 117.1(6) . . ?
C15 N6 C14 120.9(7) . . ?
C15 N6 Co1 119.5(5) . . ?
C14 N6 Co1 119.5(5) . . ?
N1 C1 Cr1 173.2(6) . . ?
N2 C2 Cr1 173.5(6) . . ?
N3 C3 Cr1 179.0(6) . . ?
C5 C4 C18 121.7(9) . . ?
C4 C5 C6 119.2(9) . . ?
N4 C6 C5 120.1(9) . . ?
N4 C6 C7 112.8(7) . . ?
C5 C6 C7 127.1(8) . . ?
N5 C7 C6 116.5(7) . . ?
N5 C7 C8 125.4(10) . . ?
C6 C7 C8 118.2(10) . . ?
C101 C9 C10 49.8(12) . . ?
C101 C9 N5 113.6(10) . . ?
C10 C9 N5 107.7(9) . . ?
O1 C10 C9 108.6(12) . . ?
C9 C101 O1 102.7(14) . . ?
O1 C11 C12 106(2) . . ?
C12 C111 O1 112.4(12) . . ?
C111 C12 O2 107.5(11) . . ?
C111 C12 C11 37.4(13) . . ?
O2 C12 C11 116.9(14) . . ?
C14 C13 O2 107.5(7) . . ?
O2 C131 C14 110.6(18) . . ?
C13 C14 N6 112.0(8) . . ?
C13 C14 C131 41.8(10) . . ?
N6 C14 C131 104.5(11) . . ?
N6 C15 C16 125.1(8) . . ?
N6 C15 C17 113.0(7) . . ?
C16 C15 C17 121.9(8) . . ?
N4 C17 C18 120.6(9) . . ?
N4 C17 C15 114.1(7) . . ?
C18 C17 C15 125.2(10) . . ?
C17 C18 C4 116.0(11) . . ?
C10 O1 C11 126.2(17) . . ?
C10 O1 C101 51.3(11) . . ?
C11 O1 C101 112(2) . . ?
C10 O1 C111 115.8(11) . . ?
C11 O1 C111 36.9(17) . . ?
C101 O1 C111 137.5(12) . . ?
C10 O1 Co1 111.5(8) . . ?
C11 O1 Co1 120.6(16) . . ?
C101 O1 Co1 114.7(10) . . ?
C111 O1 Co1 107.6(7) . . ?
C131 O2 C12 123.0(14) . . ?
C131 O2 C13 46.9(13) . . ?
C12 O2 C13 117.3(8) . . ?
C131 O2 Co1 115.5(11) . . ?
C12 O2 Co1 119.5(7) . . ?
C13 O2 Co1 112.9(5) . . ?
O4 Cl1 O4 115.3(12) 4 . ?
O4 Cl1 O3 112.0(6) 4 . ?
O4 Cl1 O3 104.9(6) . . ?
O4 Cl1 O3 104.9(6) 4 4 ?
O4 Cl1 O3 112.0(6) . 4 ?
O3 Cl1 O3 107.6(8) . 4 ?
O71 O73 O72 155(4) . . ?
O82 O81 O82 31(5) . 5_435 ?
O82 O81 O83 151(3) . . ?
O82 O81 O83 165(3) 5_435 . ?
O82 O82 O81 81(10) 5_435 . ?
O82 O82 O81 69(10) 5_435 5_435 ?
O81 O82 O81 147(5) . 5_435 ?

loop_
_geom_bond_atom_site_label_1
_geom_bond_atom_site_label_2
_geom_bond_distance
_geom_bond_site_symmetry_2
_geom_bond_publ_flag
Cr1 C2 2.056(6) 5 ?
Cr1 C2 2.056(6) . ?
Cr1 C1 2.070(6) 5 ?
Cr1 C1 2.070(6) . ?
Cr1 C3 2.073(6) 5 ?
Cr1 C3 2.073(6) . ?
Co1 N2 2.071(5) 4_545 ?
Co1 N1 2.082(5) . ?
Co1 N4 2.093(6) . ?
Co1 N5 2.158(7) . ?
Co1 N6 2.188(6) . ?
Co1 O2 2.287(6) . ?
Co1 O1 2.296(6) . ?
N1 C1 1.138(8) . ?
N2 C2 1.143(8) . ?
N2 Co1 2.071(5) 4_655 ?
N3 C3 1.143(8) . ?
N4 C17 1.351(12) . ?
N4 C6 1.356(10) . ?
N5 C7 1.257(12) . ?
N5 C9 1.480(12) . ?
N6 C15 1.288(10) . ?
N6 C14 1.453(9) . ?
C4 C5 1.326(17) . ?
C4 C18 1.468(18) . ?
C5 C6 1.376(13) . ?
C6 C7 1.473(14) . ?
C7 C8 1.539(12) . ?
C9 C101 1.41(2) . ?
C9 C10 1.46(2) . ?
C10 O1 1.304(17) . ?
C101 O1 1.46(2) . ?
C11 O1 1.44(3) . ?
C11 C12 1.58(5) . ?
C111 C12 1.33(2) . ?
C111 O1 1.58(2) . ?
C12 O2 1.378(11) . ?
C13 C14 1.423(14) . ?
C13 O2 1.504(14) . ?
C131 O2 1.21(3) . ?
C131 C14 1.65(3) . ?
C15 C16 1.489(14) . ?
C15 C17 1.493(12) . ?
C17 C18 1.369(12) . ?
Cl1 O4 1.388(9) 4 ?
Cl1 O4 1.388(9) . ?
Cl1 O3 1.444(9) . ?
Cl1 O3 1.444(9) 4 ?
O71 O73 1.21(4) . ?
O72 O73 1.31(4) . ?
O81 O82 1.36(8) . ?
O81 O82 1.44(8) 5_435 ?
O81 O83 1.58(5) . ?
O82 O82 0.75(12) 5_435 ?
O82 O81 1.44(8) 5_435 ?
